data_7212227
loop_
_publ_author_name
'Garau, Federica'
'Monari, Magda'
'Pandolfo, Luciano'
'Pettinari, Claudio'
'Venzo, Alfonso'

_publ_section_title
;
 Crystal structure, supramolecular assembly and preliminary reactivity
 behaviour of new heteropolytopic ligands based on oxalate/malonate
 skeleton and azolate moieties
;
_journal_issue 4
_journal_name_full CrystEngComm
_journal_page_first 1217
_journal_paper_doi 10.1039/b922874h
_journal_volume 12
_journal_year 2010
_chemical_formula_sum 'C15 H26 Cu N4 O5'
_chemical_formula_weight 405.94
_chemical_name_systematic
;
?
;
_space_group_IT_number 60
_symmetry_cell_setting orthorhombic
_symmetry_space_group_name_Hall '-P 2n 2ab'
_symmetry_space_group_name_H-M 'P b c n'
_atom_sites_solution_hydrogens geom
_atom_sites_solution_primary direct
_atom_sites_solution_secondary difmap
_audit_creation_method SHELXL-97
_cell_angle_alpha 90.00
_cell_angle_beta 90.00
_cell_angle_gamma 90.00
_cell_formula_units_Z 4
_cell_length_a 15.6709(13)
_cell_length_b 10.8951(9)
_cell_length_c 11.3147(10)
_cell_measurement_temperature 293(2)
_cell_volume 1931.8(3)
_computing_cell_refinement SMART
_computing_data_collection SMART
_computing_data_reduction SAINT+
_computing_molecular_graphics 'SCHAKAL99 (Keller 1999)'
_computing_publication_material 'SHELXL-97 (Sheldrick, 1997)'
_computing_structure_refinement 'SHELXL-97 (Sheldrick, 1997)'
_computing_structure_solution 'SIR-97 (Giacovazzo, 1997)'
_diffrn_ambient_temperature 293(2)
_diffrn_measured_fraction_theta_full 0.998
_diffrn_measured_fraction_theta_max 0.998
_diffrn_measurement_device_type 'Bruker SMART Apex II CCD'
_diffrn_measurement_method 'phi and omega scans'
_diffrn_radiation_monochromator graphite
_diffrn_radiation_source 'fine-focus sealed tube'
_diffrn_radiation_type MoK\a
_diffrn_radiation_wavelength 0.71073
_diffrn_reflns_av_R_equivalents 0.0436
_diffrn_reflns_av_sigmaI/netI 0.0226
_diffrn_reflns_limit_h_max 22
_diffrn_reflns_limit_h_min -22
_diffrn_reflns_limit_k_max 15
_diffrn_reflns_limit_k_min -15
_diffrn_reflns_limit_l_max 15
_diffrn_reflns_limit_l_min -15
_diffrn_reflns_number 23562
_diffrn_reflns_theta_full 30.11
_diffrn_reflns_theta_max 30.11
_diffrn_reflns_theta_min 2.28
_exptl_absorpt_coefficient_mu 1.162
_exptl_absorpt_correction_T_max 0.921
_exptl_absorpt_correction_T_min 0.856
_exptl_absorpt_correction_type empirical
_exptl_absorpt_process_details SADABS
_exptl_crystal_colour light-blue
_exptl_crystal_density_diffrn 1.396
_exptl_crystal_density_method 'not measured'
_exptl_crystal_description needle
_exptl_crystal_F_000 852
_exptl_crystal_size_max 0.45
_exptl_crystal_size_mid 0.25
_exptl_crystal_size_min 0.15
_refine_diff_density_max 0.350
_refine_diff_density_min -0.211
_refine_diff_density_rms 0.059
_refine_ls_extinction_method none
_refine_ls_goodness_of_fit_ref 1.025
_refine_ls_hydrogen_treatment mixed
_refine_ls_matrix_type full
_refine_ls_number_parameters 126
_refine_ls_number_reflns 2838
_refine_ls_number_restraints 1
_refine_ls_restrained_S_all 1.025
_refine_ls_R_factor_all 0.0558
_refine_ls_R_factor_gt 0.0315
_refine_ls_shift/su_max 0.003
_refine_ls_shift/su_mean 0.001
_refine_ls_structure_factor_coef Fsqd
_refine_ls_weighting_details 'calc w=1/[\s^2^(Fo^2^)+(0.0487P)^2^+0.8875P] where P=(Fo^2^+2Fc^2^)/3'
_refine_ls_weighting_scheme calc
_refine_ls_wR_factor_gt 0.0849
_refine_ls_wR_factor_ref 0.1001
_reflns_number_gt 1964
_reflns_number_total 2838
_reflns_threshold_expression >2\s(I)
_cod_data_source_file b922874h.txt
_cod_data_source_block comp(6)
_cod_depositor_comments
;
The following automatic conversions were performed:

'_symmetry_cell_setting' value 'Orthorhombic' changed to
'orthorhombic' according to
/home/saulius/struct/CIF-dictionaries/cif_core.dic dictionary named
'cif_core.dic' version 2.4.2 from 2011-04-26.

Automatic conversion script
Id: cif_fix_values 1891 2012-01-12 08:04:46Z andrius 
;
_cod_original_sg_symbol_H-M Pbcn
_cod_database_code 7212227

loop_
_symmetry_equiv_pos_as_xyz
'x, y, z'
'-x+1/2, -y+1/2, z+1/2'
'-x, y, -z+1/2'
'x+1/2, -y+1/2, -z'
'-x, -y, -z'
'x-1/2, y-1/2, -z-1/2'
'x, -y, z-1/2'
'-x-1/2, y-1/2, z'

loop_
_atom_site_label
_atom_site_type_symbol
_atom_site_fract_x
_atom_site_fract_y
_atom_site_fract_z
_atom_site_U_iso_or_equiv
_atom_site_adp_type
_atom_site_occupancy
_atom_site_symmetry_multiplicity
_atom_site_calc_flag
_atom_site_refinement_flags
_atom_site_disorder_assembly
_atom_site_disorder_group
Cu Cu 0.0000 0.58099(3) 0.2500 0.02752(10) Uani 1 2 d S . .
O1 O -0.08045(9) 0.71302(13) 0.30246(12) 0.0368(3) Uani 1 1 d . . .
O2 O -0.01039(10) 0.65054(17) 0.45799(14) 0.0513(4) Uani 1 1 d . . .
N1 N 0.09104(10) 0.45472(15) 0.23564(13) 0.0308(3) Uani 1 1 d . . .
N2 N 0.08688(10) 0.35952(15) 0.15813(14) 0.0348(4) Uani 1 1 d D . .
H2N H 0.0453(12) 0.358(2) 0.1060(18) 0.042 Uiso 1 1 d D . .
C3 C 0.16636(12) 0.44395(18) 0.29029(18) 0.0344(4) Uani 1 1 d . . .
C1 C 0.15823(13) 0.29154(18) 0.16118(18) 0.0396(4) Uani 1 1 d . . .
C6 C -0.06338(12) 0.72037(18) 0.41168(17) 0.0349(4) Uani 1 1 d . . .
C5 C 0.19227(15) 0.5319(2) 0.3846(2) 0.0517(6) Uani 1 1 d . . .
H5A H 0.1705 0.5043 0.4593 0.078 Uiso 1 1 calc R . .
H5B H 0.1696 0.6117 0.3671 0.078 Uiso 1 1 calc R . .
H5C H 0.2534 0.5362 0.3881 0.078 Uiso 1 1 calc R . .
C4 C 0.17004(19) 0.1825(2) 0.0823(3) 0.0633(7) Uani 1 1 d . . .
H4A H 0.1182 0.1671 0.0397 0.095 Uiso 1 1 calc R . .
H4B H 0.1842 0.1120 0.1292 0.095 Uiso 1 1 calc R . .
H4C H 0.2154 0.1985 0.0273 0.095 Uiso 1 1 calc R . .
C7 C -0.10816(17) 0.8168(2) 0.4837(2) 0.0561(6) Uani 1 1 d . . .
H7A H -0.0685 0.8805 0.5042 0.084 Uiso 1 1 calc R . .
H7B H -0.1305 0.7804 0.5545 0.084 Uiso 1 1 calc R . .
H7C H -0.1541 0.8512 0.4384 0.084 Uiso 1 1 calc R . .
C2 C 0.21023(13) 0.3427(2) 0.24548(19) 0.0417(5) Uani 1 1 d . . .
H2 H 0.2640 0.3152 0.2682 0.050 Uiso 1 1 calc R . .
O5 O -0.0612(4) 0.9546(4) 0.1956(5) 0.112(2) Uani 0.564(8) 1 d P A -1
H10 H -0.0580 0.8804 0.2068 0.168 Uiso 0.564(8) 1 calc PR A -1
C8 C 0.0000 1.0088(6) 0.2500 0.0959(18) Uani 1 2 d S . .

loop_
_atom_site_aniso_label
_atom_site_aniso_U_11
_atom_site_aniso_U_22
_atom_site_aniso_U_33
_atom_site_aniso_U_23
_atom_site_aniso_U_13
_atom_site_aniso_U_12
Cu 0.02702(16) 0.02679(16) 0.02874(16) 0.000 -0.00378(12) 0.000
O1 0.0407(7) 0.0346(7) 0.0349(7) -0.0012(6) -0.0047(6) 0.0087(6)
O2 0.0556(10) 0.0601(10) 0.0384(8) 0.0011(7) -0.0107(7) 0.0158(8)
N1 0.0304(8) 0.0304(7) 0.0315(8) -0.0033(6) -0.0032(6) 0.0011(6)
N2 0.0340(8) 0.0359(8) 0.0343(8) -0.0058(7) -0.0022(7) -0.0006(7)
C3 0.0315(9) 0.0376(10) 0.0341(9) 0.0016(8) -0.0046(8) 0.0005(8)
C1 0.0431(11) 0.0360(10) 0.0398(10) -0.0012(8) 0.0087(9) 0.0056(9)
C6 0.0361(10) 0.0340(10) 0.0346(9) -0.0006(8) 0.0026(8) -0.0001(8)
C5 0.0474(12) 0.0535(13) 0.0542(13) -0.0092(11) -0.0215(10) 0.0030(11)
C4 0.0727(17) 0.0499(14) 0.0672(17) -0.0184(12) 0.0135(14) 0.0085(13)
C7 0.0637(16) 0.0564(14) 0.0481(13) -0.0110(11) 0.0108(11) 0.0113(12)
C2 0.0338(10) 0.0452(11) 0.0460(11) 0.0035(10) -0.0007(9) 0.0092(8)
O5 0.142(5) 0.071(3) 0.123(5) 0.038(3) -0.008(4) 0.013(3)
C8 0.095(4) 0.066(3) 0.127(5) 0.000 0.006(4) 0.000

loop_
_atom_type_symbol
_atom_type_description
_atom_type_scat_dispersion_real
_atom_type_scat_dispersion_imag
_atom_type_scat_source
C C 0.0033 0.0016 'International Tables Vol C Tables 4.2.6.8 and 6.1.1.4'
H H 0.0000 0.0000 'International Tables Vol C Tables 4.2.6.8 and 6.1.1.4'
N N 0.0061 0.0033 'International Tables Vol C Tables 4.2.6.8 and 6.1.1.4'
O O 0.0106 0.0060 'International Tables Vol C Tables 4.2.6.8 and 6.1.1.4'
Cu Cu 0.3201 1.2651 'International Tables Vol C Tables 4.2.6.8 and 6.1.1.4'

loop_
_geom_angle_atom_site_label_1
_geom_angle_atom_site_label_2
_geom_angle_atom_site_label_3
_geom_angle
_geom_angle_site_symmetry_1
_geom_angle_site_symmetry_3
N1 Cu N1 92.45(9) 3 .
N1 Cu O1 91.21(6) 3 .
N1 Cu O1 166.59(6) . .
N1 Cu O1 166.59(6) 3 3
N1 Cu O1 91.21(6) . 3
O1 Cu O1 88.18(8) . 3
C6 O1 Cu 101.63(12) . .
C3 N1 N2 105.88(16) . .
C3 N1 Cu 130.99(14) . .
N2 N1 Cu 123.09(12) . .
C1 N2 N1 111.38(16) . .
N1 C3 C2 109.64(18) . .
N1 C3 C5 121.00(18) . .
C2 C3 C5 129.35(19) . .
N2 C1 C2 106.77(17) . .
N2 C1 C4 121.7(2) . .
C2 C1 C4 131.5(2) . .
O2 C6 O1 120.93(19) . .
O2 C6 C7 120.76(19) . .
O1 C6 C7 118.31(19) . .
C1 C2 C3 106.31(18) . .
O5 C8 O5 125.2(6) . 3

loop_
_geom_bond_atom_site_label_1
_geom_bond_atom_site_label_2
_geom_bond_distance
_geom_bond_site_symmetry_2
Cu N1 1.9886(16) 3
Cu N1 1.9886(16) .
Cu O1 2.0027(13) .
Cu O1 2.0027(14) 3
O1 C6 1.267(2) .
O2 C6 1.242(2) .
N1 C3 1.338(2) .
N1 N2 1.360(2) .
N2 C1 1.342(3) .
C3 C2 1.396(3) .
C3 C5 1.490(3) .
C1 C2 1.373(3) .
C1 C4 1.498(3) .
C6 C7 1.504(3) .
O5 C8 1.284(6) .
C8 O5 1.284(6) 3
